data_2225243
loop_
_publ_author_name
'Dai, Jun'
'Yang, Juan'
'Li, Yingjie'

_publ_section_title (2,2'-Bipyridine-\k^2^<i>N</i>,<i>N</i>')bis(4-methylbenzoato-\k^2^<i>O</i>,<i>O</i>')lead(II)
_journal_coeditor_code GK2256
_journal_issue 3
_journal_name_full 'Acta Crystallographica Section E'
_journal_page_first m298
_journal_paper_doi 10.1107/S1600536810005544
_journal_volume 66
_journal_year 2010
_chemical_formula_iupac '[Pb (C8 H7 O2)2 (C10 H8 N2)]'
_chemical_formula_moiety 'C26 H22 N2 O4 Pb'
_chemical_formula_sum 'C26 H22 N2 O4 Pb'
_chemical_formula_weight 633.65
_chemical_name_systematic (2,2'-Bipyridine-\k^2^<i>N</i>,<i>N</i>')bis(4-methylbenzoato-\k^2^<i>O</i>,<i>O</i>')lead(II)
_space_group_IT_number 2
_symmetry_cell_setting triclinic
_symmetry_space_group_name_Hall '-P 1'
_symmetry_space_group_name_H-M 'P -1'
_atom_sites_solution_hydrogens geom
_atom_sites_solution_primary direct
_atom_sites_solution_secondary difmap
_cell_angle_alpha 109.8650(10)
_cell_angle_beta 97.3220(10)
_cell_angle_gamma 90.6430(10)
_cell_formula_units_Z 2
_cell_length_a 9.5510(11)
_cell_length_b 10.0805(12)
_cell_length_c 13.2483(15)
_cell_measurement_reflns_used 7017
_cell_measurement_temperature 296(2)
_cell_measurement_theta_max 26.62
_cell_measurement_theta_min 2.22
_cell_volume 1187.8(2)
_computing_cell_refinement 'SAINT (Bruker, 2007)'
_computing_data_collection 'APEX2 (Bruker, 2007)'
_computing_data_reduction 'SAINT (Bruker, 2007)'
_computing_molecular_graphics 'SHELXTL (Sheldrick, 2008)'
_computing_publication_material 'SHELXTL (Sheldrick, 2008)'
_computing_structure_refinement 'SHELXL97 (Sheldrick, 2008)'
_computing_structure_solution 'SHELXS97 (Sheldrick, 2008)'
_diffrn_ambient_temperature 296(2)
_diffrn_measured_fraction_theta_full 0.992
_diffrn_measured_fraction_theta_max 0.992
_diffrn_measurement_device_type 'Bruker APEXII CCD area detector'
_diffrn_measurement_method '\f and \w scans'
_diffrn_radiation_monochromator graphite
_diffrn_radiation_source 'fine-focus sealed tube'
_diffrn_radiation_type MoK\a
_diffrn_radiation_wavelength 0.71073
_diffrn_reflns_av_R_equivalents 0.0269
_diffrn_reflns_av_sigmaI/netI 0.0326
_diffrn_reflns_limit_h_max 12
_diffrn_reflns_limit_h_min -12
_diffrn_reflns_limit_k_max 13
_diffrn_reflns_limit_k_min -13
_diffrn_reflns_limit_l_max 17
_diffrn_reflns_limit_l_min -17
_diffrn_reflns_number 14285
_diffrn_reflns_theta_full 27.75
_diffrn_reflns_theta_max 27.75
_diffrn_reflns_theta_min 2.15
_diffrn_standards_decay_% 0
_exptl_absorpt_coefficient_mu 7.136
_exptl_absorpt_correction_T_max 0.277
_exptl_absorpt_correction_T_min 0.124
_exptl_absorpt_correction_type multi-scan
_exptl_absorpt_process_details '(SADABS; Bruker, 2007)'
_exptl_crystal_colour Colorless
_exptl_crystal_density_diffrn 1.772
_exptl_crystal_density_method 'not measured'
_exptl_crystal_description Prism
_exptl_crystal_F_000 612
_exptl_crystal_size_max 0.35
_exptl_crystal_size_mid 0.26
_exptl_crystal_size_min 0.18
_refine_diff_density_max 0.774
_refine_diff_density_min -0.763
_refine_ls_extinction_method none
_refine_ls_goodness_of_fit_ref 1.022
_refine_ls_hydrogen_treatment constr
_refine_ls_matrix_type full
_refine_ls_number_parameters 300
_refine_ls_number_reflns 5555
_refine_ls_number_restraints 2
_refine_ls_restrained_S_all 1.027
_refine_ls_R_factor_all 0.0284
_refine_ls_R_factor_gt 0.0229
_refine_ls_shift/su_max 0.001
_refine_ls_shift/su_mean 0.000
_refine_ls_structure_factor_coef Fsqd
_refine_ls_weighting_details 'calc w=1/[\s^2^(Fo^2^)+(0.0227P)^2^+0.1400P] where P=(Fo^2^+2Fc^2^)/3'
_refine_ls_weighting_scheme calc
_refine_ls_wR_factor_gt 0.0491
_refine_ls_wR_factor_ref 0.0508
_reflns_number_gt 4965
_reflns_number_total 5555
_reflns_threshold_expression >2sigma(I)
_cod_data_source_file gk2256.cif
_cod_data_source_block I
_cod_depositor_comments
;
The following automatic conversions were performed:
'_symmetry_cell_setting' value 'Triclinic' changed to 'triclinic'
according to '/home/saulius/struct/CIF-dictionaries/cif_core.dic'
dictionary named 'cif_core.dic' version 2.4.1 from 2010-06-29.

Automatic conversion script
Id: cif_fix_enum 1527 2010-12-29 10:47:43Z saulius 

The following automatic conversions were performed:

'_symmetry_cell_setting' value 'Triclinic' changed to 'triclinic'
according to /home/saulius/struct/CIF-dictionaries/cif_core.dic
dictionary named 'cif_core.dic' version 2.4.1 from 2010-06-29.

Automatic conversion script
Id: cif_fix_values 1715 2011-07-08 13:25:40Z adriana 
;
_cod_database_code 2225243
_cod_database_fobs_code 2225243

loop_
_symmetry_equiv_pos_as_xyz
'x, y, z'
'-x, -y, -z'

loop_
_atom_site_type_symbol
_atom_site_label
_atom_site_fract_x
_atom_site_fract_y
_atom_site_fract_z
_atom_site_U_iso_or_equiv
_atom_site_adp_type
_atom_site_calc_flag
_atom_site_refinement_flags
_atom_site_occupancy
_atom_site_disorder_assembly
_atom_site_disorder_group
Pb Pb1 0.010726(12) 0.117736(12) 0.677133(9) 0.03988(5) Uani d U 1 . .
O O1 0.2108(2) 0.1792(2) 0.80800(18) 0.0483(5) Uani d . 1 . .
O O2 0.0648(2) 0.3523(2) 0.84728(18) 0.0543(6) Uani d U 1 . .
O O3 0.1789(3) 0.0320(3) 0.5511(2) 0.0601(6) Uani d . 1 . .
O O4 0.1595(3) 0.2603(2) 0.58236(19) 0.0556(6) Uani d U 1 . .
N N1 -0.0850(3) 0.0481(3) 0.8332(2) 0.0468(6) Uani d . 1 . .
N N2 0.0489(3) -0.1362(3) 0.6814(2) 0.0454(6) Uani d . 1 . .
C C1 0.1748(3) 0.2982(3) 0.8699(3) 0.0413(7) Uani d . 1 . .
C C2 0.2682(3) 0.3698(3) 0.9753(3) 0.0409(7) Uani d . 1 . .
C C3 0.4063(3) 0.3339(3) 0.9934(3) 0.0488(8) Uani d . 1 . .
H H3A 0.4430 0.2632 0.9395 0.059 Uiso calc R 1 . .
C C4 0.4895(4) 0.4025(4) 1.0911(3) 0.0586(10) Uani d . 1 . .
H H4A 0.5825 0.3781 1.1016 0.070 Uiso calc R 1 . .
C C5 0.4386(4) 0.5062(4) 1.1735(3) 0.0559(9) Uani d . 1 . .
C C6 0.3003(4) 0.5395(4) 1.1556(3) 0.0576(9) Uani d . 1 . .
H H6A 0.2630 0.6076 1.2108 0.069 Uiso calc R 1 . .
C C7 0.2156(4) 0.4740(3) 1.0576(3) 0.0470(7) Uani d . 1 . .
H H7A 0.1233 0.5000 1.0470 0.056 Uiso calc R 1 . .
C C8 0.5337(5) 0.5824(5) 1.2781(4) 0.0861(15) Uani d . 1 . .
H H8A 0.5932 0.5164 1.2977 0.129 Uiso calc R 1 . .
H H8B 0.4770 0.6244 1.3343 0.129 Uiso calc R 1 . .
H H8C 0.5913 0.6548 1.2687 0.129 Uiso calc R 1 . .
C C9 0.2085(3) 0.1461(4) 0.5346(3) 0.0449(7) Uani d . 1 . .
C C10 0.3033(3) 0.1363(3) 0.4516(2) 0.0413(7) Uani d . 1 . .
C C11 0.3697(4) 0.0135(4) 0.4040(3) 0.0522(8) Uani d . 1 . .
H H11A 0.3569 -0.0640 0.4254 0.063 Uiso calc R 1 . .
C C12 0.4548(4) 0.0043(4) 0.3251(3) 0.0571(9) Uani d . 1 . .
H H12A 0.4985 -0.0792 0.2947 0.068 Uiso calc R 1 . .
C C13 0.4757(4) 0.1168(4) 0.2909(3) 0.0532(8) Uani d . 1 . .
C C14 0.4090(4) 0.2395(4) 0.3393(3) 0.0662(11) Uani d . 1 . .
H H14A 0.4209 0.3168 0.3173 0.079 Uiso calc R 1 . .
C C15 0.3258(4) 0.2498(4) 0.4188(3) 0.0584(9) Uani d . 1 . .
H H15A 0.2844 0.3342 0.4508 0.070 Uiso calc R 1 . .
C C16 0.5663(5) 0.1044(5) 0.2032(3) 0.0709(11) Uani d . 1 . .
H H16A 0.6455 0.0495 0.2118 0.106 Uiso calc R 1 . .
H H16B 0.5998 0.1970 0.2084 0.106 Uiso calc R 1 . .
H H16C 0.5113 0.0589 0.1335 0.106 Uiso calc R 1 . .
C C17 -0.1533(4) 0.1412(4) 0.9053(3) 0.0553(9) Uani d . 1 . .
H H17A -0.1560 0.2331 0.9046 0.066 Uiso calc R 1 . .
C C18 -0.2200(4) 0.1079(4) 0.9806(3) 0.0599(10) Uani d . 1 . .
H H18A -0.2657 0.1759 1.0301 0.072 Uiso calc R 1 . .
C C19 -0.2174(4) -0.0266(4) 0.9810(3) 0.0640(10) Uani d . 1 . .
H H19A -0.2606 -0.0521 1.0313 0.077 Uiso calc R 1 . .
C C20 -0.1495(4) -0.1250(4) 0.9053(3) 0.0600(10) Uani d . 1 . .
H H20A -0.1487 -0.2182 0.9032 0.072 Uiso calc R 1 . .
C C21 -0.0830(3) -0.0847(3) 0.8330(3) 0.0435(7) Uani d . 1 . .
C C22 -0.0052(3) -0.1848(3) 0.7519(3) 0.0441(7) Uani d . 1 . .
C C23 0.0131(5) -0.3217(4) 0.7493(4) 0.0672(11) Uani d . 1 . .
H H23A -0.0239 -0.3531 0.7993 0.081 Uiso calc R 1 . .
C C24 0.0856(5) -0.4114(4) 0.6734(4) 0.0755(12) Uani d . 1 . .
H H24A 0.0987 -0.5035 0.6713 0.091 Uiso calc R 1 . .
C C25 0.1376(5) -0.3618(4) 0.6014(4) 0.0736(12) Uani d . 1 . .
H H25A 0.1864 -0.4203 0.5485 0.088 Uiso calc R 1 . .
C C26 0.1179(4) -0.2249(4) 0.6073(3) 0.0600(9) Uani d . 1 . .
H H26A 0.1542 -0.1925 0.5575 0.072 Uiso calc R 1 . .

loop_
_atom_site_aniso_label
_atom_site_aniso_U_11
_atom_site_aniso_U_22
_atom_site_aniso_U_33
_atom_site_aniso_U_12
_atom_site_aniso_U_13
_atom_site_aniso_U_23
Pb1 0.04568(8) 0.03734(7) 0.03350(7) 0.00681(5) 0.00661(5) 0.00766(5)
O1 0.0490(13) 0.0417(13) 0.0455(12) 0.0100(10) 0.0040(10) 0.0047(10)
O2 0.0543(14) 0.0485(12) 0.0465(12) 0.0145(11) -0.0036(11) 0.0024(8)
O3 0.0754(17) 0.0499(15) 0.0603(15) 0.0102(12) 0.0314(13) 0.0178(12)
O4 0.0650(15) 0.0465(14) 0.0517(14) 0.0039(11) 0.0230(11) 0.0069(11)
N1 0.0555(17) 0.0416(15) 0.0474(16) 0.0116(12) 0.0152(13) 0.0175(13)
N2 0.0493(16) 0.0372(14) 0.0425(15) 0.0101(12) 0.0068(12) 0.0041(12)
C1 0.0449(18) 0.0384(17) 0.0400(16) 0.0004(13) 0.0069(13) 0.0122(14)
C2 0.0449(17) 0.0317(16) 0.0451(17) -0.0002(13) 0.0026(13) 0.0132(13)
C3 0.0450(18) 0.0385(18) 0.062(2) 0.0048(14) 0.0081(16) 0.0162(16)
C4 0.047(2) 0.045(2) 0.082(3) -0.0008(16) -0.0102(18) 0.025(2)
C5 0.067(2) 0.0364(18) 0.059(2) -0.0093(16) -0.0156(18) 0.0191(17)
C6 0.076(3) 0.0364(18) 0.051(2) 0.0046(17) 0.0001(18) 0.0063(15)
C7 0.0463(18) 0.0387(18) 0.0507(19) 0.0068(14) 0.0017(15) 0.0102(15)
C8 0.100(4) 0.059(3) 0.082(3) -0.013(2) -0.036(3) 0.019(2)
C9 0.0417(17) 0.0466(19) 0.0370(16) 0.0020(14) 0.0028(13) 0.0035(14)
C10 0.0392(16) 0.0446(18) 0.0352(15) 0.0013(13) 0.0022(12) 0.0084(13)
C11 0.056(2) 0.050(2) 0.055(2) 0.0112(16) 0.0145(16) 0.0217(17)
C12 0.059(2) 0.056(2) 0.059(2) 0.0196(17) 0.0222(18) 0.0187(19)
C13 0.0469(19) 0.066(2) 0.050(2) 0.0074(17) 0.0112(15) 0.0227(18)
C14 0.076(3) 0.059(2) 0.075(3) 0.009(2) 0.031(2) 0.031(2)
C15 0.066(2) 0.045(2) 0.063(2) 0.0092(17) 0.0198(19) 0.0133(18)
C16 0.065(2) 0.090(3) 0.068(3) 0.015(2) 0.028(2) 0.033(2)
C17 0.068(2) 0.050(2) 0.053(2) 0.0179(17) 0.0216(18) 0.0189(17)
C18 0.066(2) 0.066(3) 0.052(2) 0.0174(19) 0.0237(18) 0.0201(19)
C19 0.066(2) 0.070(3) 0.064(2) 0.004(2) 0.023(2) 0.029(2)
C20 0.071(2) 0.048(2) 0.068(2) 0.0028(18) 0.018(2) 0.0268(19)
C21 0.0435(18) 0.0357(17) 0.0495(18) 0.0037(13) 0.0053(14) 0.0129(14)
C22 0.0453(18) 0.0346(17) 0.0486(18) 0.0016(13) 0.0036(14) 0.0105(14)
C23 0.080(3) 0.040(2) 0.082(3) 0.0076(19) 0.016(2) 0.019(2)
C24 0.089(3) 0.036(2) 0.093(3) 0.015(2) 0.010(3) 0.011(2)
C25 0.087(3) 0.050(2) 0.071(3) 0.030(2) 0.018(2) 0.001(2)
C26 0.069(2) 0.048(2) 0.057(2) 0.0158(18) 0.0149(18) 0.0071(17)

loop_
_atom_type_symbol
_atom_type_description
_atom_type_scat_dispersion_real
_atom_type_scat_dispersion_imag
_atom_type_scat_source
C C 0.0033 0.0016 'International Tables Vol C Tables 4.2.6.8 and 6.1.1.4'
H H 0.0000 0.0000 'International Tables Vol C Tables 4.2.6.8 and 6.1.1.4'
N N 0.0061 0.0033 'International Tables Vol C Tables 4.2.6.8 and 6.1.1.4'
O O 0.0106 0.0060 'International Tables Vol C Tables 4.2.6.8 and 6.1.1.4'
Pb Pb -3.3944 10.1111 'International Tables Vol C Tables 4.2.6.8 and 6.1.1.4'

loop_
_geom_angle_atom_site_label_1
_geom_angle_atom_site_label_2
_geom_angle_atom_site_label_3
_geom_angle_site_symmetry_1
_geom_angle_site_symmetry_3
_geom_angle
_geom_angle_publ_flag
O1 Pb1 O3 . . 84.31(9) ?
O1 Pb1 N2 . . 83.74(8) ?
O3 Pb1 N2 . . 77.33(8) ?
O1 Pb1 O2 . . 52.25(7) ?
O3 Pb1 O2 . . 121.72(8) ?
N2 Pb1 O2 . . 124.68(8) ?
O1 Pb1 N1 . . 79.77(8) ?
O3 Pb1 N1 . . 137.27(8) ?
N2 Pb1 N1 . . 61.75(8) ?
O2 Pb1 N1 . . 77.17(8) ?
O1 Pb1 O4 . . 82.72(8) ?
O3 Pb1 O4 . . 50.77(8) ?
N2 Pb1 O4 . . 127.29(8) ?
O2 Pb1 O4 . . 83.26(7) ?
N1 Pb1 O4 . . 159.20(9) ?
C1 O1 Pb1 . . 99.27(19) ?
C1 O2 Pb1 . . 85.80(18) ?
C9 O3 Pb1 . . 99.36(19) ?
C9 O4 Pb1 . . 87.0(2) ?
C17 N1 C21 . . 118.3(3) ?
C17 N1 Pb1 . . 119.9(2) ?
C21 N1 Pb1 . . 121.1(2) ?
C26 N2 C22 . . 118.0(3) ?
C26 N2 Pb1 . . 119.3(2) ?
C22 N2 Pb1 . . 122.6(2) ?
O2 C1 O1 . . 122.5(3) ?
O2 C1 C2 . . 119.8(3) ?
O1 C1 C2 . . 117.7(3) ?
C7 C2 C3 . . 118.6(3) ?
C7 C2 C1 . . 119.6(3) ?
C3 C2 C1 . . 121.8(3) ?
C4 C3 C2 . . 120.3(3) ?
C4 C3 H3A . . 119.9 ?
C2 C3 H3A . . 119.9 ?
C5 C4 C3 . . 121.7(3) ?
C5 C4 H4A . . 119.2 ?
C3 C4 H4A . . 119.2 ?
C4 C5 C6 . . 117.7(3) ?
C4 C5 C8 . . 120.4(4) ?
C6 C5 C8 . . 121.9(4) ?
C5 C6 C7 . . 121.6(3) ?
C5 C6 H6A . . 119.2 ?
C7 C6 H6A . . 119.2 ?
C6 C7 C2 . . 120.1(3) ?
C6 C7 H7A . . 120.0 ?
C2 C7 H7A . . 120.0 ?
C5 C8 H8A . . 109.5 ?
C5 C8 H8B . . 109.5 ?
H8A C8 H8B . . 109.5 ?
C5 C8 H8C . . 109.5 ?
H8A C8 H8C . . 109.5 ?
H8B C8 H8C . . 109.5 ?
O4 C9 O3 . . 122.8(3) ?
O4 C9 C10 . . 120.4(3) ?
O3 C9 C10 . . 116.8(3) ?
C15 C10 C11 . . 118.0(3) ?
C15 C10 C9 . . 120.4(3) ?
C11 C10 C9 . . 121.6(3) ?
C12 C11 C10 . . 121.2(3) ?
C12 C11 H11A . . 119.4 ?
C10 C11 H11A . . 119.4 ?
C13 C12 C11 . . 121.0(3) ?
C13 C12 H12A . . 119.5 ?
C11 C12 H12A . . 119.5 ?
C12 C13 C14 . . 117.4(3) ?
C12 C13 C16 . . 120.5(3) ?
C14 C13 C16 . . 122.1(3) ?
C15 C14 C13 . . 121.8(4) ?
C15 C14 H14A . . 119.1 ?
C13 C14 H14A . . 119.1 ?
C14 C15 C10 . . 120.6(3) ?
C14 C15 H15A . . 119.7 ?
C10 C15 H15A . . 119.7 ?
C13 C16 H16A . . 109.5 ?
C13 C16 H16B . . 109.5 ?
H16A C16 H16B . . 109.5 ?
C13 C16 H16C . . 109.5 ?
H16A C16 H16C . . 109.5 ?
H16B C16 H16C . . 109.5 ?
N1 C17 C18 . . 123.3(3) ?
N1 C17 H17A . . 118.4 ?
C18 C17 H17A . . 118.4 ?
C19 C18 C17 . . 118.5(4) ?
C19 C18 H18A . . 120.7 ?
C17 C18 H18A . . 120.7 ?
C18 C19 C20 . . 118.9(3) ?
C18 C19 H19A . . 120.5 ?
C20 C19 H19A . . 120.5 ?
C21 C20 C19 . . 119.8(3) ?
C21 C20 H20A . . 120.1 ?
C19 C20 H20A . . 120.1 ?
N1 C21 C20 . . 121.1(3) ?
N1 C21 C22 . . 116.7(3) ?
C20 C21 C22 . . 122.2(3) ?
N2 C22 C23 . . 120.9(3) ?
N2 C22 C21 . . 117.2(3) ?
C23 C22 C21 . . 121.9(3) ?
C24 C23 C22 . . 120.4(4) ?
C24 C23 H23A . . 119.8 ?
C22 C23 H23A . . 119.8 ?
C25 C24 C23 . . 118.1(4) ?
C25 C24 H24A . . 120.9 ?
C23 C24 H24A . . 120.9 ?
C24 C25 C26 . . 119.6(4) ?
C24 C25 H25A . . 120.2 ?
C26 C25 H25A . . 120.2 ?
N2 C26 C25 . . 122.9(4) ?
N2 C26 H26A . . 118.6 ?
C25 C26 H26A . . 118.6 ?

loop_
_geom_bond_atom_site_label_1
_geom_bond_atom_site_label_2
_geom_bond_site_symmetry_2
_geom_bond_distance
_geom_bond_publ_flag
Pb1 O1 . 2.333(2) y
Pb1 O3 . 2.418(2) y
Pb1 N2 . 2.608(3) y
Pb1 O2 . 2.644(2) y
Pb1 N1 . 2.656(3) y
Pb1 O4 . 2.701(2) y
O1 C1 . 1.282(4) ?
O2 C1 . 1.239(4) ?
O3 C9 . 1.277(4) ?
O4 C9 . 1.240(4) ?
N1 C17 . 1.335(4) ?
N1 C21 . 1.339(4) ?
N2 C26 . 1.333(4) ?
N2 C22 . 1.345(4) ?
C1 C2 . 1.500(4) ?
C2 C7 . 1.384(4) ?
C2 C3 . 1.385(4) ?
C3 C4 . 1.379(5) ?
C3 H3A . 0.9300 ?
C4 C5 . 1.375(5) ?
C4 H4A . 0.9300 ?
C5 C6 . 1.377(5) ?
C5 C8 . 1.508(5) ?
C6 C7 . 1.383(5) ?
C6 H6A . 0.9300 ?
C7 H7A . 0.9300 ?
C8 H8A . 0.9600 ?
C8 H8B . 0.9600 ?
C8 H8C . 0.9600 ?
C9 C10 . 1.490(4) ?
C10 C15 . 1.379(5) ?
C10 C11 . 1.386(4) ?
C11 C12 . 1.383(5) ?
C11 H11A . 0.9300 ?
C12 C13 . 1.378(5) ?
C12 H12A . 0.9300 ?
C13 C14 . 1.389(5) ?
C13 C16 . 1.509(5) ?
C14 C15 . 1.376(5) ?
C14 H14A . 0.9300 ?
C15 H15A . 0.9300 ?
C16 H16A . 0.9600 ?
C16 H16B . 0.9600 ?
C16 H16C . 0.9600 ?
C17 C18 . 1.378(5) ?
C17 H17A . 0.9300 ?
C18 C19 . 1.358(5) ?
C18 H18A . 0.9300 ?
C19 C20 . 1.384(5) ?
C19 H19A . 0.9300 ?
C20 C21 . 1.378(5) ?
C20 H20A . 0.9300 ?
C21 C22 . 1.486(5) ?
C22 C23 . 1.382(5) ?
C23 C24 . 1.372(6) ?
C23 H23A . 0.9300 ?
C24 C25 . 1.359(6) ?
C24 H24A . 0.9300 ?
C25 C26 . 1.372(5) ?
C25 H25A . 0.9300 ?
C26 H26A . 0.9300 ?
